data_7708307
loop_
_publ_author_name
'Eilrich, Volker Jens'
'Grell, Toni'
'L\"onnecke, Peter'
'Hey-Hawkins, Evamarie'

_publ_section_title
;
 Facile synthesis of cyclo-(P4tBu3)-containing oligo- and pnictaphosphanes
;
_journal_name_full 'Dalton Transactions'
_journal_paper_doi 10.1039/D1DT02639A
_journal_year 2021
_chemical_formula_moiety 'C25 H56 P8'
_chemical_formula_sum 'C25 H56 P8'
_chemical_formula_weight 604.45
_space_group_crystal_system monoclinic
_space_group_IT_number 14
_space_group_name_Hall '-P 2yn'
_space_group_name_H-M_alt 'P 1 21/n 1'
_atom_sites_solution_hydrogens geom
_atom_sites_solution_primary dual
_atom_sites_solution_secondary difmap
_audit_creation_method SHELXL-2018/3
_audit_update_record
;
2021-07-19 deposited with the CCDC.	2021-09-03 downloaded from the CCDC.
;
_cell_angle_alpha 90
_cell_angle_beta 108.890(3)
_cell_angle_gamma 90
_cell_formula_units_Z 4
_cell_length_a 13.0038(3)
_cell_length_b 18.2142(4)
_cell_length_c 16.2394(4)
_cell_measurement_reflns_used 8402
_cell_measurement_temperature 240(2)
_cell_measurement_theta_max 28.8580
_cell_measurement_theta_min 1.7630
_cell_volume 3639.21(16)
_computing_cell_refinement 'CrysAlisPro 1.171.40.74a (Rigaku OD, 2020)'
_computing_data_collection 'CrysAlisPro 1.171.40.74a (Rigaku OD, 2020)'
_computing_data_reduction 'CrysAlisPro 1.171.40.74a (Rigaku OD, 2020)'
_computing_molecular_graphics
;
 ORTEP3 for Windows
 L. J. Farrugia, J. Appl. Crystallogr. 1997, 30, 565.
 or
 DIAMOND Version 4.5.3
 K. Brandenburg, Crystal Impact GbR, Bonn, Germany
;
_computing_publication_material
;
 WINGX
 L.J. Farrugia,
 J. Appl. Cryst., 2012, 45, 849-854.
;
_computing_structure_refinement 'SHELXL-2018/3 (Sheldrick, 2018)'
_computing_structure_solution SHELXT-2018-2
_diffrn_ambient_temperature 240(2)
_diffrn_detector_area_resol_mean 16.3560
_diffrn_measured_fraction_theta_full 1.000
_diffrn_measured_fraction_theta_max 0.882
_diffrn_measurement_device_type 'Xcalibur, Sapphire3, Gemini'
_diffrn_measurement_method '\w scans'
_diffrn_radiation_type MoK\a
_diffrn_radiation_wavelength 0.71073
_diffrn_reflns_av_R_equivalents 0.0429
_diffrn_reflns_av_unetI/netI 0.0491
_diffrn_reflns_Laue_measured_fraction_full 1.000
_diffrn_reflns_Laue_measured_fraction_max 0.882
_diffrn_reflns_limit_h_max 17
_diffrn_reflns_limit_h_min -16
_diffrn_reflns_limit_k_max 24
_diffrn_reflns_limit_k_min -24
_diffrn_reflns_limit_l_max 20
_diffrn_reflns_limit_l_min -22
_diffrn_reflns_number 33109
_diffrn_reflns_point_group_measured_fraction_full 1.000
_diffrn_reflns_point_group_measured_fraction_max 0.882
_diffrn_reflns_theta_full 26.375
_diffrn_reflns_theta_max 29.213
_diffrn_reflns_theta_min 1.734
_diffrn_source 'fine-focus sealed X-ray tube'
_exptl_absorpt_coefficient_mu 0.396
_exptl_absorpt_correction_T_max 1.00000
_exptl_absorpt_correction_T_min 0.68495
_exptl_absorpt_correction_type multi-scan
_exptl_absorpt_process_details
;
CrysAlisPro 1.171.40.74a (Rigaku Oxford Diffraction, 2020)
Empirical absorption correction using spherical harmonics,
 implemented in SCALE3 ABSPACK scaling algorithm.
;
_exptl_crystal_colour 'clear colourless'
_exptl_crystal_density_diffrn 1.103
_exptl_crystal_description prism
_exptl_crystal_F_000 1304
_exptl_crystal_size_max 0.35
_exptl_crystal_size_mid 0.30
_exptl_crystal_size_min 0.20
_refine_diff_density_max 0.364
_refine_diff_density_min -0.240
_refine_diff_density_rms 0.051
_refine_ls_extinction_method none
_refine_ls_goodness_of_fit_ref 1.013
_refine_ls_hydrogen_treatment constr
_refine_ls_matrix_type full
_refine_ls_number_parameters 316
_refine_ls_number_reflns 8716
_refine_ls_number_restraints 0
_refine_ls_restrained_S_all 1.013
_refine_ls_R_factor_all 0.0884
_refine_ls_R_factor_gt 0.0450
_refine_ls_shift/su_max 0.000
_refine_ls_shift/su_mean 0.000
_refine_ls_structure_factor_coef Fsqd
_refine_ls_weighting_details 'w=1/[\s^2^(Fo^2^)+(0.0550P)^2^+0.2384P] where P=(Fo^2^+2Fc^2^)/3'
_refine_ls_weighting_scheme calc
_refine_ls_wR_factor_gt 0.1033
_refine_ls_wR_factor_ref 0.1231
_reflns_Friedel_coverage 0.000
_reflns_number_gt 5362
_reflns_number_total 8716
_reflns_threshold_expression 'I > 2\s(I)'
_cod_data_source_file d1dt02639a2.cif
_cod_data_source_block comp4_x3360fin
_cod_original_sg_symbol_H-M 'P 21/n'
_cod_database_code 7708307
_shelx_shelxl_version_number 2018/3
_shelx_space_group_comment
;
The symmetry employed for this shelxl refinement is uniquely defined
by the following loop, which should always be used as a source of
symmetry information in preference to the above space-group names.
They are only intended as comments.
;

loop_
_space_group_symop_operation_xyz
'x, y, z'
'-x+1/2, y+1/2, -z+1/2'
'-x, -y, -z'
'x-1/2, -y-1/2, z-1/2'

loop_
_atom_site_label
_atom_site_type_symbol
_atom_site_fract_x
_atom_site_fract_y
_atom_site_fract_z
_atom_site_U_iso_or_equiv
_atom_site_adp_type
_atom_site_occupancy
_atom_site_site_symmetry_order
_atom_site_calc_flag
_atom_site_refinement_flags_posn
_atom_site_refinement_flags_adp
_atom_site_refinement_flags_occupancy
_atom_site_disorder_assembly
_atom_site_disorder_group
P1 P 0.24363(5) 0.31511(3) 0.61461(4) 0.04210(16) Uani 1 1 d . . . . .
P2 P 0.37135(5) 0.28846(3) 0.73905(4) 0.04661(17) Uani 1 1 d . . . . .
P3 P 0.25918(5) 0.33147(3) 0.80532(4) 0.04399(16) Uani 1 1 d . . . . .
P4 P 0.18866(5) 0.40014(3) 0.68853(4) 0.03915(15) Uani 1 1 d . . . . .
P5 P 0.39701(5) 0.30902(3) 0.50942(4) 0.04127(16) Uani 1 1 d . . . . .
P6 P 0.26897(5) 0.28007(3) 0.38615(4) 0.04524(17) Uani 1 1 d . . . . .
P7 P 0.38189(5) 0.31777(3) 0.31790(4) 0.04159(16) Uani 1 1 d . . . . .
P8 P 0.45540(5) 0.38877(3) 0.43210(4) 0.03674(15) Uani 1 1 d . . . . .
C1 C 0.32183(19) 0.37123(13) 0.56007(15) 0.0451(6) Uani 1 1 d . . . . .
H1A H 0.272214 0.402343 0.515414 0.054 Uiso 1 1 calc R U . . .
H1B H 0.372989 0.403087 0.602708 0.054 Uiso 1 1 calc R U . . .
C2 C 0.3627(2) 0.18583(13) 0.74955(18) 0.0570(7) Uani 1 1 d . . . . .
C3 C 0.2476(2) 0.15539(14) 0.7190(2) 0.0705(9) Uani 1 1 d . . . . .
H3A H 0.214367 0.164931 0.657332 0.106 Uiso 1 1 calc R U . . .
H3B H 0.205267 0.178961 0.750989 0.106 Uiso 1 1 calc R U . . .
H3C H 0.249702 0.102876 0.729367 0.106 Uiso 1 1 calc R U . . .
C4 C 0.4276(3) 0.15383(15) 0.6945(2) 0.0779(9) Uani 1 1 d . . . . .
H4A H 0.425974 0.100643 0.696974 0.117 Uiso 1 1 calc R U . . .
H4B H 0.502277 0.170688 0.717097 0.117 Uiso 1 1 calc R U . . .
H4C H 0.395778 0.169849 0.634688 0.117 Uiso 1 1 calc R U . . .
C5 C 0.4186(3) 0.16788(16) 0.84531(19) 0.0821(10) Uani 1 1 d . . . . .
H5A H 0.421838 0.115044 0.853175 0.123 Uiso 1 1 calc R U . . .
H5B H 0.377824 0.189397 0.879811 0.123 Uiso 1 1 calc R U . . .
H5C H 0.491718 0.187785 0.863893 0.123 Uiso 1 1 calc R U . . .
C6 C 0.3446(2) 0.39825(15) 0.88847(16) 0.0568(7) Uani 1 1 d . . . . .
C7 C 0.4168(2) 0.44857(15) 0.85638(19) 0.0696(8) Uani 1 1 d . . . . .
H7A H 0.456943 0.480910 0.903201 0.104 Uiso 1 1 calc R U . . .
H7B H 0.372098 0.477642 0.807933 0.104 Uiso 1 1 calc R U . . .
H7C H 0.467310 0.419269 0.837532 0.104 Uiso 1 1 calc R U . . .
C8 C 0.4147(3) 0.35156(17) 0.96445(18) 0.0778(9) Uani 1 1 d . . . . .
H8A H 0.463532 0.321233 0.944797 0.117 Uiso 1 1 calc R U . . .
H8B H 0.368235 0.320429 0.985671 0.117 Uiso 1 1 calc R U . . .
H8C H 0.456841 0.383487 1.010982 0.117 Uiso 1 1 calc R U . . .
C9 C 0.2644(3) 0.44428(18) 0.9179(2) 0.0835(10) Uani 1 1 d . . . . .
H9A H 0.304247 0.476197 0.965291 0.125 Uiso 1 1 calc R U . . .
H9B H 0.217634 0.412034 0.937444 0.125 Uiso 1 1 calc R U . . .
H9C H 0.220488 0.473797 0.869550 0.125 Uiso 1 1 calc R U . . .
C10 C 0.03769(19) 0.38407(14) 0.65689(16) 0.0489(6) Uani 1 1 d . . . . .
C11 C -0.0017(2) 0.42750(17) 0.7210(2) 0.0768(9) Uani 1 1 d . . . . .
H11A H -0.080370 0.424791 0.703792 0.115 Uiso 1 1 calc R U . . .
H11B H 0.020378 0.478376 0.721203 0.115 Uiso 1 1 calc R U . . .
H11C H 0.029644 0.406998 0.778883 0.115 Uiso 1 1 calc R U . . .
C12 C 0.0034(2) 0.30470(15) 0.6565(2) 0.0719(9) Uani 1 1 d . . . . .
H12A H 0.034363 0.284277 0.714471 0.108 Uiso 1 1 calc R U . . .
H12B H 0.028996 0.277043 0.615962 0.108 Uiso 1 1 calc R U . . .
H12C H -0.075281 0.301886 0.638892 0.108 Uiso 1 1 calc R U . . .
C13 C -0.0082(2) 0.4170(2) 0.56660(19) 0.0863(10) Uani 1 1 d . . . . .
H13A H 0.020032 0.390479 0.526719 0.129 Uiso 1 1 calc R U . . .
H13B H 0.012998 0.468202 0.568328 0.129 Uiso 1 1 calc R U . . .
H13C H -0.086804 0.413413 0.546991 0.129 Uiso 1 1 calc R U . . .
C14 C 0.2759(2) 0.17699(13) 0.37936(18) 0.0557(7) Uani 1 1 d . . . . .
C15 C 0.3898(3) 0.14531(14) 0.4097(2) 0.0708(8) Uani 1 1 d . . . . .
H15A H 0.386107 0.092544 0.401222 0.106 Uiso 1 1 calc R U . . .
H15B H 0.424101 0.156164 0.471020 0.106 Uiso 1 1 calc R U . . .
H15C H 0.431959 0.166945 0.376452 0.106 Uiso 1 1 calc R U . . .
C16 C 0.2100(3) 0.14767(16) 0.4354(2) 0.0832(10) Uani 1 1 d . . . . .
H16A H 0.206458 0.094531 0.431509 0.125 Uiso 1 1 calc R U . . .
H16B H 0.137026 0.167760 0.414524 0.125 Uiso 1 1 calc R U . . .
H16C H 0.244810 0.162167 0.495442 0.125 Uiso 1 1 calc R U . . .
C17 C 0.2180(3) 0.15743(15) 0.28405(19) 0.0792(9) Uani 1 1 d . . . . .
H17A H 0.213385 0.104473 0.277650 0.119 Uiso 1 1 calc R U . . .
H17B H 0.258467 0.177285 0.248371 0.119 Uiso 1 1 calc R U . . .
H17C H 0.145350 0.178134 0.265615 0.119 Uiso 1 1 calc R U . . .
C18 C 0.2993(2) 0.38368(14) 0.23232(15) 0.0518(6) Uani 1 1 d . . . . .
C19 C 0.2275(2) 0.43612(14) 0.26280(17) 0.0620(7) Uani 1 1 d . . . . .
H19A H 0.177683 0.408070 0.283853 0.093 Uiso 1 1 calc R U . . .
H19B H 0.186496 0.466850 0.214562 0.093 Uiso 1 1 calc R U . . .
H19C H 0.272675 0.466765 0.309369 0.093 Uiso 1 1 calc R U . . .
C20 C 0.2287(3) 0.33670(16) 0.15751(17) 0.0734(9) Uani 1 1 d . . . . .
H20A H 0.187746 0.368267 0.110129 0.110 Uiso 1 1 calc R U . . .
H20B H 0.178824 0.307740 0.177529 0.110 Uiso 1 1 calc R U . . .
H20C H 0.274625 0.304223 0.137323 0.110 Uiso 1 1 calc R U . . .
C21 C 0.3811(3) 0.42739(17) 0.20248(19) 0.0781(9) Uani 1 1 d . . . . .
H21A H 0.342583 0.458173 0.153466 0.117 Uiso 1 1 calc R U . . .
H21B H 0.428222 0.393786 0.185113 0.117 Uiso 1 1 calc R U . . .
H21C H 0.424567 0.457967 0.249927 0.117 Uiso 1 1 calc R U . . .
C22 C 0.60503(18) 0.37029(13) 0.46468(16) 0.0461(6) Uani 1 1 d . . . . .
C23 C 0.6469(2) 0.41508(17) 0.4025(2) 0.0705(8) Uani 1 1 d . . . . .
H23A H 0.725424 0.411194 0.419999 0.106 Uiso 1 1 calc R U . . .
H23B H 0.626488 0.466145 0.404198 0.106 Uiso 1 1 calc R U . . .
H23C H 0.615290 0.396325 0.343763 0.106 Uiso 1 1 calc R U . . .
C24 C 0.6364(2) 0.29020(15) 0.46167(19) 0.0628(7) Uani 1 1 d . . . . .
H24A H 0.606292 0.261376 0.498612 0.094 Uiso 1 1 calc R U . . .
H24B H 0.714958 0.285730 0.482172 0.094 Uiso 1 1 calc R U . . .
H24C H 0.607959 0.272377 0.402295 0.094 Uiso 1 1 calc R U . . .
C25 C 0.6515(2) 0.39939(18) 0.55695(18) 0.0742(9) Uani 1 1 d . . . . .
H25A H 0.621816 0.371641 0.595000 0.111 Uiso 1 1 calc R U . . .
H25B H 0.632417 0.450777 0.558106 0.111 Uiso 1 1 calc R U . . .
H25C H 0.729992 0.394359 0.576699 0.111 Uiso 1 1 calc R U . . .

loop_
_atom_site_aniso_label
_atom_site_aniso_U_11
_atom_site_aniso_U_22
_atom_site_aniso_U_33
_atom_site_aniso_U_23
_atom_site_aniso_U_13
_atom_site_aniso_U_12
P1 0.0527(4) 0.0425(3) 0.0380(3) -0.0018(3) 0.0243(3) -0.0027(3)
P2 0.0489(4) 0.0461(4) 0.0486(4) 0.0037(3) 0.0210(3) 0.0027(3)
P3 0.0509(4) 0.0501(4) 0.0342(3) 0.0013(3) 0.0182(3) -0.0033(3)
P4 0.0432(3) 0.0437(3) 0.0349(3) -0.0002(3) 0.0187(3) -0.0019(3)
P5 0.0522(4) 0.0418(3) 0.0359(3) 0.0006(3) 0.0228(3) 0.0017(3)
P6 0.0479(4) 0.0434(3) 0.0477(4) -0.0041(3) 0.0201(3) -0.0047(3)
P7 0.0498(4) 0.0443(3) 0.0331(3) -0.0032(3) 0.0167(3) 0.0008(3)
P8 0.0396(3) 0.0406(3) 0.0331(3) -0.0003(3) 0.0161(3) 0.0014(2)
C1 0.0605(15) 0.0435(13) 0.0407(13) -0.0010(11) 0.0293(12) -0.0002(11)
C2 0.0743(19) 0.0453(14) 0.0557(17) 0.0098(13) 0.0269(15) 0.0106(13)
C3 0.097(2) 0.0415(15) 0.081(2) 0.0029(15) 0.0391(19) -0.0098(15)
C4 0.108(3) 0.0551(17) 0.084(2) 0.0106(16) 0.049(2) 0.0234(17)
C5 0.115(3) 0.0649(19) 0.065(2) 0.0234(16) 0.027(2) 0.0164(18)
C6 0.0617(17) 0.0633(17) 0.0393(15) -0.0078(13) 0.0081(13) -0.0037(13)
C7 0.069(2) 0.0626(17) 0.066(2) -0.0092(15) 0.0066(16) -0.0176(15)
C8 0.086(2) 0.092(2) 0.0421(17) -0.0003(17) 0.0025(16) -0.0083(19)
C9 0.094(2) 0.096(2) 0.061(2) -0.0332(18) 0.0255(18) 0.0018(19)
C10 0.0426(14) 0.0623(16) 0.0435(14) 0.0013(12) 0.0164(11) -0.0001(11)
C11 0.0533(18) 0.097(2) 0.090(2) -0.0195(19) 0.0374(17) 0.0000(16)
C12 0.0541(18) 0.0742(19) 0.089(2) -0.0068(17) 0.0250(17) -0.0195(14)
C13 0.063(2) 0.129(3) 0.058(2) 0.025(2) 0.0065(16) 0.0019(19)
C14 0.0715(19) 0.0410(13) 0.0564(17) -0.0065(12) 0.0229(15) -0.0111(12)
C15 0.095(2) 0.0404(14) 0.077(2) -0.0053(14) 0.0275(18) 0.0067(15)
C16 0.107(3) 0.0616(19) 0.091(3) -0.0025(17) 0.045(2) -0.0293(18)
C17 0.111(3) 0.0550(17) 0.066(2) -0.0191(16) 0.0206(19) -0.0159(17)
C18 0.0624(16) 0.0529(14) 0.0338(13) 0.0023(11) 0.0069(12) -0.0011(12)
C19 0.0669(18) 0.0533(15) 0.0529(17) 0.0012(13) 0.0016(14) 0.0106(13)
C20 0.087(2) 0.079(2) 0.0398(16) -0.0084(15) -0.0003(15) 0.0071(17)
C21 0.095(2) 0.088(2) 0.0529(18) 0.0252(17) 0.0259(17) -0.0063(18)
C22 0.0381(13) 0.0540(14) 0.0458(14) -0.0034(12) 0.0133(11) 0.0016(11)
C23 0.0514(17) 0.081(2) 0.089(2) 0.0104(18) 0.0355(16) -0.0027(14)
C24 0.0516(16) 0.0687(18) 0.0683(19) 0.0000(15) 0.0195(15) 0.0168(13)
C25 0.0484(17) 0.105(2) 0.0576(18) -0.0206(17) 0.0004(14) 0.0086(16)

loop_
_atom_type_symbol
_atom_type_description
_atom_type_scat_dispersion_real
_atom_type_scat_dispersion_imag
_atom_type_scat_source
P P 0.1023 0.0942 'International Tables Vol C Tables 4.2.6.8 and 6.1.1.4'
C C 0.0033 0.0016 'International Tables Vol C Tables 4.2.6.8 and 6.1.1.4'
H H 0.0000 0.0000 'International Tables Vol C Tables 4.2.6.8 and 6.1.1.4'

loop_
_geom_angle_atom_site_label_1
_geom_angle_atom_site_label_2
_geom_angle_atom_site_label_3
_geom_angle
_geom_angle_site_symmetry_1
_geom_angle_site_symmetry_3
_geom_angle_publ_flag
C1 P1 P2 101.02(8) . . ?
C1 P1 P4 101.32(7) . . ?
P2 P1 P4 86.39(3) . . ?
C2 P2 P1 104.53(9) . . ?
C2 P2 P3 103.80(9) . . ?
P1 P2 P3 87.06(3) . . ?
C6 P3 P4 103.52(9) . . ?
C6 P3 P2 104.34(9) . . ?
P4 P3 P2 86.49(3) . . ?
C10 P4 P3 104.62(8) . . ?
C10 P4 P1 103.54(8) . . ?
P3 P4 P1 87.26(3) . . ?
C1 P5 P8 100.25(7) . . ?
C1 P5 P6 101.33(8) . . ?
P8 P5 P6 86.50(3) . . ?
C14 P6 P5 104.71(9) . . ?
C14 P6 P7 103.14(9) . . ?
P5 P6 P7 87.27(3) . . ?
C18 P7 P8 103.55(8) . . ?
C18 P7 P6 104.73(9) . . ?
P8 P7 P6 86.45(3) . . ?
C22 P8 P7 105.04(8) . . ?
C22 P8 P5 103.76(8) . . ?
P7 P8 P5 87.55(3) . . ?
P5 C1 P1 108.91(12) . . ?
P5 C1 H1A 109.9 . . ?
P1 C1 H1A 109.9 . . ?
P5 C1 H1B 109.9 . . ?
P1 C1 H1B 109.9 . . ?
H1A C1 H1B 108.3 . . ?
C3 C2 C5 110.4(2) . . ?
C3 C2 C4 110.0(2) . . ?
C5 C2 C4 110.1(2) . . ?
C3 C2 P2 114.44(18) . . ?
C5 C2 P2 106.4(2) . . ?
C4 C2 P2 105.35(18) . . ?
C2 C3 H3A 109.5 . . ?
C2 C3 H3B 109.5 . . ?
H3A C3 H3B 109.5 . . ?
C2 C3 H3C 109.5 . . ?
H3A C3 H3C 109.5 . . ?
H3B C3 H3C 109.5 . . ?
C2 C4 H4A 109.5 . . ?
C2 C4 H4B 109.5 . . ?
H4A C4 H4B 109.5 . . ?
C2 C4 H4C 109.5 . . ?
H4A C4 H4C 109.5 . . ?
H4B C4 H4C 109.5 . . ?
C2 C5 H5A 109.5 . . ?
C2 C5 H5B 109.5 . . ?
H5A C5 H5B 109.5 . . ?
C2 C5 H5C 109.5 . . ?
H5A C5 H5C 109.5 . . ?
H5B C5 H5C 109.5 . . ?
C7 C6 C9 109.6(2) . . ?
C7 C6 C8 109.8(2) . . ?
C9 C6 C8 109.9(2) . . ?
C7 C6 P3 115.40(18) . . ?
C9 C6 P3 105.89(19) . . ?
C8 C6 P3 106.10(19) . . ?
C6 C7 H7A 109.5 . . ?
C6 C7 H7B 109.5 . . ?
H7A C7 H7B 109.5 . . ?
C6 C7 H7C 109.5 . . ?
H7A C7 H7C 109.5 . . ?
H7B C7 H7C 109.5 . . ?
C6 C8 H8A 109.5 . . ?
C6 C8 H8B 109.5 . . ?
H8A C8 H8B 109.5 . . ?
C6 C8 H8C 109.5 . . ?
H8A C8 H8C 109.5 . . ?
H8B C8 H8C 109.5 . . ?
C6 C9 H9A 109.5 . . ?
C6 C9 H9B 109.5 . . ?
H9A C9 H9B 109.5 . . ?
C6 C9 H9C 109.5 . . ?
H9A C9 H9C 109.5 . . ?
H9B C9 H9C 109.5 . . ?
C12 C10 C13 110.6(2) . . ?
C12 C10 C11 109.6(2) . . ?
C13 C10 C11 110.0(2) . . ?
C12 C10 P4 115.45(18) . . ?
C13 C10 P4 104.53(17) . . ?
C11 C10 P4 106.53(18) . . ?
C10 C11 H11A 109.5 . . ?
C10 C11 H11B 109.5 . . ?
H11A C11 H11B 109.5 . . ?
C10 C11 H11C 109.5 . . ?
H11A C11 H11C 109.5 . . ?
H11B C11 H11C 109.5 . . ?
C10 C12 H12A 109.5 . . ?
C10 C12 H12B 109.5 . . ?
H12A C12 H12B 109.5 . . ?
C10 C12 H12C 109.5 . . ?
H12A C12 H12C 109.5 . . ?
H12B C12 H12C 109.5 . . ?
C10 C13 H13A 109.5 . . ?
C10 C13 H13B 109.5 . . ?
H13A C13 H13B 109.5 . . ?
C10 C13 H13C 109.5 . . ?
H13A C13 H13C 109.5 . . ?
H13B C13 H13C 109.5 . . ?
C15 C14 C17 110.5(2) . . ?
C15 C14 C16 110.4(2) . . ?
C17 C14 C16 109.4(2) . . ?
C15 C14 P6 114.87(18) . . ?
C17 C14 P6 105.92(19) . . ?
C16 C14 P6 105.41(18) . . ?
C14 C15 H15A 109.5 . . ?
C14 C15 H15B 109.5 . . ?
H15A C15 H15B 109.5 . . ?
C14 C15 H15C 109.5 . . ?
H15A C15 H15C 109.5 . . ?
H15B C15 H15C 109.5 . . ?
C14 C16 H16A 109.5 . . ?
C14 C16 H16B 109.5 . . ?
H16A C16 H16B 109.5 . . ?
C14 C16 H16C 109.5 . . ?
H16A C16 H16C 109.5 . . ?
H16B C16 H16C 109.5 . . ?
C14 C17 H17A 109.5 . . ?
C14 C17 H17B 109.5 . . ?
H17A C17 H17B 109.5 . . ?
C14 C17 H17C 109.5 . . ?
H17A C17 H17C 109.5 . . ?
H17B C17 H17C 109.5 . . ?
C19 C18 C20 109.6(2) . . ?
C19 C18 C21 109.8(2) . . ?
C20 C18 C21 109.9(2) . . ?
C19 C18 P7 114.93(17) . . ?
C20 C18 P7 106.37(18) . . ?
C21 C18 P7 106.04(19) . . ?
C18 C19 H19A 109.5 . . ?
C18 C19 H19B 109.5 . . ?
H19A C19 H19B 109.5 . . ?
C18 C19 H19C 109.5 . . ?
H19A C19 H19C 109.5 . . ?
H19B C19 H19C 109.5 . . ?
C18 C20 H20A 109.5 . . ?
C18 C20 H20B 109.5 . . ?
H20A C20 H20B 109.5 . . ?
C18 C20 H20C 109.5 . . ?
H20A C20 H20C 109.5 . . ?
H20B C20 H20C 109.5 . . ?
C18 C21 H21A 109.5 . . ?
C18 C21 H21B 109.5 . . ?
H21A C21 H21B 109.5 . . ?
C18 C21 H21C 109.5 . . ?
H21A C21 H21C 109.5 . . ?
H21B C21 H21C 109.5 . . ?
C25 C22 C24 110.0(2) . . ?
C25 C22 C23 110.6(2) . . ?
C24 C22 C23 109.5(2) . . ?
C25 C22 P8 105.14(16) . . ?
C24 C22 P8 115.35(17) . . ?
C23 C22 P8 106.07(17) . . ?
C22 C23 H23A 109.5 . . ?
C22 C23 H23B 109.5 . . ?
H23A C23 H23B 109.5 . . ?
C22 C23 H23C 109.5 . . ?
H23A C23 H23C 109.5 . . ?
H23B C23 H23C 109.5 . . ?
C22 C24 H24A 109.5 . . ?
C22 C24 H24B 109.5 . . ?
H24A C24 H24B 109.5 . . ?
C22 C24 H24C 109.5 . . ?
H24A C24 H24C 109.5 . . ?
H24B C24 H24C 109.5 . . ?
C22 C25 H25A 109.5 . . ?
C22 C25 H25B 109.5 . . ?
H25A C25 H25B 109.5 . . ?
C22 C25 H25C 109.5 . . ?
H25A C25 H25C 109.5 . . ?
H25B C25 H25C 109.5 . . ?

loop_
_geom_bond_atom_site_label_1
_geom_bond_atom_site_label_2
_geom_bond_distance
_geom_bond_site_symmetry_2
_geom_bond_publ_flag
P1 C1 1.856(2) . ?
P1 P2 2.2146(10) . ?
P1 P4 2.2151(8) . ?
P2 C2 1.884(3) . ?
P2 P3 2.2172(9) . ?
P3 C6 1.888(3) . ?
P3 P4 2.2083(9) . ?
P4 C10 1.884(2) . ?
P5 C1 1.854(2) . ?
P5 P8 2.2092(8) . ?
P5 P6 2.2134(9) . ?
P6 C14 1.885(2) . ?
P6 P7 2.2159(8) . ?
P7 C18 1.887(3) . ?
P7 P8 2.2086(8) . ?
P8 C22 1.874(2) . ?
C1 H1A 0.9800 . ?
C1 H1B 0.9800 . ?
C2 C3 1.521(4) . ?
C2 C5 1.524(4) . ?
C2 C4 1.530(3) . ?
C3 H3A 0.9700 . ?
C3 H3B 0.9700 . ?
C3 H3C 0.9700 . ?
C4 H4A 0.9700 . ?
C4 H4B 0.9700 . ?
C4 H4C 0.9700 . ?
C5 H5A 0.9700 . ?
C5 H5B 0.9700 . ?
C5 H5C 0.9700 . ?
C6 C7 1.520(4) . ?
C6 C9 1.530(4) . ?
C6 C8 1.533(4) . ?
C7 H7A 0.9700 . ?
C7 H7B 0.9700 . ?
C7 H7C 0.9700 . ?
C8 H8A 0.9700 . ?
C8 H8B 0.9700 . ?
C8 H8C 0.9700 . ?
C9 H9A 0.9700 . ?
C9 H9B 0.9700 . ?
C9 H9C 0.9700 . ?
C10 C12 1.512(4) . ?
C10 C13 1.516(4) . ?
C10 C11 1.523(3) . ?
C11 H11A 0.9700 . ?
C11 H11B 0.9700 . ?
C11 H11C 0.9700 . ?
C12 H12A 0.9700 . ?
C12 H12B 0.9700 . ?
C12 H12C 0.9700 . ?
C13 H13A 0.9700 . ?
C13 H13B 0.9700 . ?
C13 H13C 0.9700 . ?
C14 C15 1.515(4) . ?
C14 C17 1.528(4) . ?
C14 C16 1.533(3) . ?
C15 H15A 0.9700 . ?
C15 H15B 0.9700 . ?
C15 H15C 0.9700 . ?
C16 H16A 0.9700 . ?
C16 H16B 0.9700 . ?
C16 H16C 0.9700 . ?
C17 H17A 0.9700 . ?
C17 H17B 0.9700 . ?
C17 H17C 0.9700 . ?
C18 C19 1.526(3) . ?
C18 C20 1.526(3) . ?
C18 C21 1.528(4) . ?
C19 H19A 0.9700 . ?
C19 H19B 0.9700 . ?
C19 H19C 0.9700 . ?
C20 H20A 0.9700 . ?
C20 H20B 0.9700 . ?
C20 H20C 0.9700 . ?
C21 H21A 0.9700 . ?
C21 H21B 0.9700 . ?
C21 H21C 0.9700 . ?
C22 C25 1.518(3) . ?
C22 C24 1.520(3) . ?
C22 C23 1.529(3) . ?
C23 H23A 0.9700 . ?
C23 H23B 0.9700 . ?
C23 H23C 0.9700 . ?
C24 H24A 0.9700 . ?
C24 H24B 0.9700 . ?
C24 H24C 0.9700 . ?
C25 H25A 0.9700 . ?
C25 H25B 0.9700 . ?
C25 H25C 0.9700 . ?
